data_7007162
loop_
_publ_author_name
'Rohde, Alexander'
'Urland, Werner'

_publ_section_title
;
 Synthesis, crystal structures and magnetic behaviour of dimeric and
 tetrameric gadolinium carboxylates with trichloroacetic acid.
;
_journal_issue 24
_journal_name_full 'Dalton transactions (Cambridge, England : 2003)'
_journal_page_first 2974
_journal_page_last 2978
_journal_paper_doi 10.1039/b600368k
_journal_year 2006
_chemical_formula_sum 'C22 H12 Cl30 Gd4 N2 O32'
_chemical_formula_weight 2508.84
_chemical_name_systematic
;
?
;
_space_group_IT_number 2
_symmetry_cell_setting triclinic
_symmetry_Int_Tables_number 2
_symmetry_space_group_name_Hall '-P 1'
_symmetry_space_group_name_H-M 'P -1'
_atom_sites_solution_hydrogens geom
_atom_sites_solution_primary direct
_atom_sites_solution_secondary difmap
_audit_creation_method SHELXL-97
_cell_angle_alpha 89.839(12)
_cell_angle_beta 95.096(11)
_cell_angle_gamma 112.751(10)
_cell_formula_units_Z 2
_cell_length_a 13.9577(12)
_cell_length_b 14.5210(13)
_cell_length_c 20.351(2)
_cell_measurement_reflns_used 2000
_cell_measurement_temperature 293(2)
_cell_measurement_theta_max 18
_cell_measurement_theta_min 12
_cell_volume 3786.5(7)
_computing_molecular_graphics 'ORTEX (P.McArdle, 1995)'
_computing_publication_material 'SHELXL-97/2 (Sheldrick,1997)'
_computing_structure_refinement 'SHELXL-97 (Sheldrick, 1997)'
_computing_structure_solution 'SHELXS-97 (Sheldrick, 1990)'
_diffrn_ambient_temperature 293(2)
_diffrn_measured_fraction_theta_full 0.932
_diffrn_measured_fraction_theta_max 0.932
_diffrn_measurement_device_type 'STOE IPDS'
_diffrn_measurement_method 'scintillation counter'
_diffrn_radiation_monochromator graphite
_diffrn_radiation_probe x-ray
_diffrn_radiation_type MoK\a
_diffrn_radiation_wavelength 0.71073
_diffrn_reflns_av_R_equivalents 0.0694
_diffrn_reflns_av_sigmaI/netI 0.1182
_diffrn_reflns_limit_h_max 14
_diffrn_reflns_limit_h_min -15
_diffrn_reflns_limit_k_max 16
_diffrn_reflns_limit_k_min -16
_diffrn_reflns_limit_l_max 23
_diffrn_reflns_limit_l_min -22
_diffrn_reflns_number 22263
_diffrn_reflns_theta_full 24.18
_diffrn_reflns_theta_max 24.18
_diffrn_reflns_theta_min 1.72
_diffrn_source 'fine-focus sealed tube'
_exptl_absorpt_coefficient_mu 4.589
_exptl_absorpt_correction_T_max 0.2370
_exptl_absorpt_correction_T_min 0.1865
_exptl_absorpt_correction_type multi-scan
_exptl_absorpt_process_details
;
[c.f. r.h. blessing, acta cryst. (1995), a51, 33-38]
;
_exptl_crystal_colour Colourless
_exptl_crystal_density_diffrn 2.200
_exptl_crystal_density_method 'not measured'
_exptl_crystal_description Parallelepiped
_exptl_crystal_F_000 2360
_exptl_crystal_size_max 0.26
_exptl_crystal_size_mid 0.25
_exptl_crystal_size_min 0.19
_refine_diff_density_max 2.198
_refine_diff_density_min -2.489
_refine_diff_density_rms 0.236
_refine_ls_extinction_coef 0.00017(10)
_refine_ls_extinction_expression Fc^*^=kFc[1+0.001xFc^2^\l^3^/sin(2\q)]^-1/4^
_refine_ls_extinction_method SHELXL
_refine_ls_goodness_of_fit_ref 0.889
_refine_ls_hydrogen_treatment constr
_refine_ls_matrix_type full
_refine_ls_number_parameters 825
_refine_ls_number_reflns 11302
_refine_ls_number_restraints 15
_refine_ls_restrained_S_all 0.892
_refine_ls_R_factor_all 0.0986
_refine_ls_R_factor_gt 0.0610
_refine_ls_shift/su_max 0.001
_refine_ls_shift/su_mean 0.000
_refine_ls_structure_factor_coef Fsqd
_refine_ls_weighting_details 'calc w=1/[\s^2^(Fo^2^)+(0.0933P)^2^+0.0000P] where P=(Fo^2^+2Fc^2^)/3'
_refine_ls_weighting_scheme calc
_refine_ls_wR_factor_gt 0.1439
_refine_ls_wR_factor_ref 0.1579
_reflns_number_gt 6952
_reflns_number_total 11302
_reflns_threshold_expression >2sigma(I)
_cod_data_source_file b600368k.txt
_cod_data_source_block 2
_cod_original_cell_volume 3786.5(6)
_cod_database_code 7007162

loop_
_symmetry_equiv_pos_as_xyz
'x, y, z'
'-x, -y, -z'

loop_
_atom_site_label
_atom_site_type_symbol
_atom_site_fract_x
_atom_site_fract_y
_atom_site_fract_z
_atom_site_U_iso_or_equiv
_atom_site_adp_type
_atom_site_occupancy
_atom_site_symmetry_multiplicity
_atom_site_calc_flag
_atom_site_refinement_flags
_atom_site_disorder_assembly
_atom_site_disorder_group
Gd1 Gd 0.86849(6) 0.38422(4) 0.14197(3) 0.02658(19) Uani 1 1 d . . .
Gd2 Gd 0.98562(6) 0.43689(5) 0.32179(3) 0.0298(2) Uani 1 1 d . . .
Gd3 Gd 0.83260(6) 0.16461(4) 0.25877(3) 0.0290(2) Uani 1 1 d . . .
Gd4 Gd 0.69163(6) 0.34451(4) 0.28137(3) 0.02695(19) Uani 1 1 d . . .
O01 O 0.8485(9) 0.2332(6) 0.0852(5) 0.042(3) Uani 1 1 d . . .
O02 O 0.7756(9) 0.0938(7) 0.1432(5) 0.042(3) Uani 1 1 d . . .
C01 C 0.7995(12) 0.1412(10) 0.0913(8) 0.039(4) Uani 1 1 d . . .
C02 C 0.7580(16) 0.0778(11) 0.0265(9) 0.059(5) Uani 1 1 d . . .
Cl01 Cl 0.7642(5) -0.0397(3) 0.0332(3) 0.0858(18) Uani 1 1 d . . .
Cl02 Cl 0.8315(7) 0.1360(4) -0.0387(3) 0.116(3) Uani 1 1 d . . .
Cl03 Cl 0.6291(7) 0.0629(7) 0.0114(5) 0.138(3) Uani 1 1 d . . .
O11 O 0.6239(10) 0.3750(8) 0.1769(5) 0.056(3) Uani 1 1 d . . .
O12 O 0.6982(10) 0.3553(9) 0.0883(5) 0.055(3) Uani 1 1 d . . .
C11 C 0.6246(14) 0.3596(10) 0.1179(8) 0.043(4) Uani 1 1 d . . .
C12 C 0.5226(14) 0.3389(13) 0.0738(9) 0.058(5) Uani 1 1 d . . .
Cl11 Cl 0.5440(5) 0.3785(5) -0.0066(3) 0.0921(19) Uani 1 1 d . . .
Cl12 Cl 0.4529(6) 0.2085(5) 0.0725(4) 0.132(3) Uani 1 1 d . . .
Cl13 Cl 0.4479(6) 0.3980(6) 0.1063(3) 0.108(2) Uani 1 1 d . . .
O21 O 0.9741(9) 0.1472(7) 0.2052(5) 0.048(3) Uani 1 1 d . . .
O22 O 0.9858(10) -0.0009(7) 0.2148(7) 0.062(4) Uani 1 1 d . . .
C21 C 1.0162(14) 0.0867(11) 0.1959(8) 0.045(4) Uani 1 1 d . . .
C22 C 1.1107(15) 0.1225(11) 0.1539(9) 0.053(5) Uani 1 1 d . . .
Cl21 Cl 1.1972(5) 0.0636(5) 0.1754(4) 0.100(2) Uani 1 1 d . . .
Cl22 Cl 1.0580(6) 0.0878(5) 0.0720(3) 0.0930(19) Uani 1 1 d . . .
Cl23 Cl 1.1770(5) 0.2527(4) 0.1612(4) 0.101(2) Uani 1 1 d . . .
O31 O 0.6826(10) 0.3544(8) 0.3949(5) 0.052(3) Uani 1 1 d . . .
O32 O 0.7875(11) 0.4087(12) 0.4861(6) 0.079(4) Uani 1 1 d . . .
C31 C 0.7033(16) 0.3730(12) 0.4552(8) 0.048(4) Uani 1 1 d . . .
C32 C 0.6084(17) 0.3549(15) 0.4952(10) 0.068(6) Uani 1 1 d . . .
Cl31 Cl 0.6123(5) 0.2833(6) 0.5638(3) 0.110(2) Uani 1 1 d . . .
Cl32 Cl 0.4899(6) 0.3010(11) 0.4520(4) 0.204(6) Uani 1 1 d . . .
Cl33 Cl 0.6263(10) 0.4742(8) 0.5286(6) 0.196(6) Uani 1 1 d . . .
O41 O 1.0547(9) 0.4869(8) 0.1410(5) 0.052(3) Uani 1 1 d . . .
O42 O 1.0963(9) 0.5364(7) 0.2463(5) 0.051(3) Uani 1 1 d . . .
C41 C 1.1166(13) 0.5307(11) 0.1885(8) 0.044(4) Uani 1 1 d . . .
C42 C 1.2265(15) 0.5900(13) 0.1722(8) 0.062(5) Uani 1 1 d . . .
Cl41 Cl 1.2312(7) 0.6994(5) 0.1330(5) 0.147(4) Uani 1 1 d . . .
Cl42 Cl 1.2680(6) 0.5257(6) 0.1166(5) 0.139(3) Uani 1 1 d . . .
Cl43 Cl 1.3149(6) 0.6330(10) 0.2416(4) 0.192(6) Uani 1 1 d . . .
O51 O 0.6883(11) 0.5012(8) 0.2986(7) 0.072(4) Uani 1 1 d . . .
O52 O 0.7992(15) 0.6465(11) 0.3454(10) 0.107(6) Uani 1 1 d . . .
C51 C 0.7131(18) 0.5875(14) 0.3176(10) 0.063(6) Uani 1 1 d . . .
C52 C 0.627(2) 0.6289(16) 0.3027(12) 0.089(8) Uani 1 1 d . . .
Cl51 Cl 0.6554(11) 0.7469(7) 0.3246(9) 0.259(9) Uani 1 1 d . . .
Cl52 Cl 0.5195(13) 0.5571(12) 0.3369(11) 0.292(11) Uani 1 1 d . . .
Cl53 Cl 0.5771(15) 0.6033(14) 0.2219(7) 0.278(10) Uani 1 1 d . . .
O61 O 0.5897(8) 0.1704(6) 0.2966(6) 0.047(3) Uani 1 1 d . . .
O62 O 0.6395(8) 0.0623(7) 0.2491(5) 0.044(3) Uani 1 1 d . . .
C61 C 0.5763(12) 0.0877(10) 0.2750(8) 0.041(4) Uani 1 1 d . . .
C62 C 0.4642(16) 0.0056(12) 0.2781(10) 0.064(6) Uani 1 1 d . . .
Cl61 Cl 0.4791(6) -0.1055(4) 0.3072(4) 0.113(3) Uani 1 1 d . . .
Cl62 Cl 0.4032(5) -0.0221(5) 0.1978(4) 0.103(2) Uani 1 1 d . . .
Cl63 Cl 0.3888(5) 0.0401(5) 0.3275(4) 0.126(3) Uani 1 1 d . . .
O71 O 0.8682(11) 0.5414(7) 0.1151(5) 0.058(3) Uani 1 1 d D . .
O72 O 0.8928(12) 0.6520(8) 0.1956(6) 0.064(4) Uani 1 1 d D . .
C71 C 0.8732(12) 0.6211(9) 0.1363(7) 0.038(4) Uani 1 1 d D . .
C72 C 0.8515(14) 0.6901(10) 0.0835(8) 0.061(5) Uani 1 1 d D . .
Cl71 Cl 0.7192(7) 0.6481(6) 0.0647(5) 0.150(4) Uani 1 1 d D . .
Cl72 Cl 0.9028(7) 0.8138(3) 0.1087(3) 0.118(3) Uani 1 1 d D . .
Cl73 Cl 0.9033(9) 0.6769(5) 0.0110(3) 0.139(4) Uani 1 1 d D . .
O81 O 1.0864(11) 0.3452(10) 0.3524(7) 0.074(4) Uani 1 1 d . . .
O82 O 0.9811(11) 0.1868(9) 0.3370(6) 0.063(3) Uani 1 1 d . . .
C81 C 1.0670(18) 0.2564(16) 0.3543(10) 0.069(6) Uani 1 1 d . . .
C82 C 1.159(3) 0.227(2) 0.3838(14) 0.128(14) Uani 1 1 d . . .
Cl81 Cl 1.1920(10) 0.2585(9) 0.4598(5) 0.180(5) Uani 1 1 d . . .
Cl82 Cl 1.1636(12) 0.1288(10) 0.3443(6) 0.215(7) Uani 1 1 d . . .
Cl83 Cl 1.2797(10) 0.3219(13) 0.3452(9) 0.148(6) Uani 0.60 1 d P . .
Cl84 Cl 1.063(2) 0.0986(17) 0.4368(15) 0.189(14) Uani 0.40 1 d P . .
O91 O 0.7714(10) 0.0998(7) 0.3624(6) 0.053(3) Uani 1 1 d D . .
O92 O 0.7982(19) -0.0379(12) 0.3893(10) 0.130(8) Uani 1 1 d D . .
C91 C 0.7828(19) 0.0414(16) 0.4004(9) 0.101(9) Uani 1 1 d D . .
C92 C 0.7401(19) 0.0364(12) 0.4681(8) 0.117(12) Uani 1 1 d D . .
Cl91 Cl 0.682(3) 0.114(2) 0.4780(8) 0.63(3) Uani 1 1 d D . .
Cl92 Cl 0.6671(15) -0.0830(8) 0.4775(13) 0.397(17) Uani 1 1 d D . .
Cl93 Cl 0.833(2) 0.0533(13) 0.5324(7) 0.47(2) Uani 1 1 d D . .
O1 O 0.7445(7) 0.2574(6) 0.2011(4) 0.027(2) Uani 1 1 d . . .
O2 O 0.9563(7) 0.3237(5) 0.2268(4) 0.028(2) Uani 1 1 d . . .
O3 O 0.8278(7) 0.2974(6) 0.3290(4) 0.025(2) Uani 1 1 d . . .
O4 O 0.8548(7) 0.4523(5) 0.2448(4) 0.026(2) Uani 1 1 d . . .
O1W O 0.9015(9) 0.4134(8) 0.0250(5) 0.052(3) Uani 1 1 d . . .
O2W O 0.8095(9) -0.0145(6) 0.2634(6) 0.050(3) Uani 1 1 d . . .
O3W O 1.1442(9) 0.5619(8) 0.3788(6) 0.061(4) Uani 1 1 d . . .
O4W O 0.9453(12) 0.5754(10) 0.3574(7) 0.078(4) Uani 1 1 d . . .
O5W O 0.5030(10) 0.3136(9) 0.2823(7) 0.069(4) Uani 1 1 d . . .
O6W O 0.9674(10) 0.4184(9) 0.4390(6) 0.066(4) Uani 1 1 d . . .
O7W O 0.9144(16) 0.8360(12) 0.3859(9) 0.112(6) Uani 1 1 d . . .
O8W O 1.007(3) 0.702(2) 0.4649(13) 0.27(2) Uani 1 1 d . . .
N1 N 1.0075(15) 0.8294(10) 0.2684(8) 0.069(5) Uani 1 1 d . . .
H1A H 0.9791 0.8202 0.3066 0.103 Uiso 1 1 calc R . .
H1B H 0.9660 0.7829 0.2388 0.103 Uiso 1 1 calc R . .
H1C H 1.0156 0.8897 0.2541 0.103 Uiso 1 1 calc R . .
C1 C 1.109(2) 0.822(2) 0.2778(18) 0.142(13) Uani 1 1 d . . .
H1D H 1.1597 0.8772 0.2580 0.212 Uiso 1 1 calc R . .
H1E H 1.1042 0.7604 0.2575 0.212 Uiso 1 1 calc R . .
H1F H 1.1293 0.8225 0.3242 0.212 Uiso 1 1 calc R . .
N2 N 0.6299(14) -0.1031(10) 0.1722(8) 0.075(5) Uani 1 1 d . . .
H2A H 0.6161 -0.0487 0.1767 0.112 Uiso 1 1 calc R . .
H2B H 0.6890 -0.0874 0.1532 0.112 Uiso 1 1 calc R . .
H2C H 0.6368 -0.1273 0.2117 0.112 Uiso 1 1 calc R . .
C2 C 0.544(2) -0.1792(15) 0.1306(13) 0.118(11) Uani 1 1 d . . .
H2D H 0.5047 -0.2327 0.1576 0.177 Uiso 1 1 calc R . .
H2E H 0.5715 -0.2050 0.0971 0.177 Uiso 1 1 calc R . .
H2F H 0.4983 -0.1494 0.1103 0.177 Uiso 1 1 calc R . .

loop_
_atom_site_aniso_label
_atom_site_aniso_U_11
_atom_site_aniso_U_22
_atom_site_aniso_U_33
_atom_site_aniso_U_23
_atom_site_aniso_U_13
_atom_site_aniso_U_12
Gd1 0.0272(4) 0.0187(3) 0.0317(4) -0.0023(2) 0.0014(3) 0.0068(3)
Gd2 0.0251(4) 0.0257(3) 0.0344(4) -0.0057(3) -0.0015(3) 0.0061(3)
Gd3 0.0291(5) 0.0176(3) 0.0400(4) 0.0003(3) 0.0048(3) 0.0084(3)
Gd4 0.0255(4) 0.0223(3) 0.0337(4) -0.0034(3) 0.0018(3) 0.0102(3)
O01 0.054(8) 0.028(5) 0.043(6) -0.012(4) 0.014(5) 0.014(5)
O02 0.055(8) 0.032(5) 0.038(6) -0.008(4) 0.009(5) 0.015(5)
C01 0.035(10) 0.023(7) 0.055(10) -0.025(7) -0.008(7) 0.010(6)
C02 0.073(15) 0.036(9) 0.059(11) -0.014(8) -0.005(10) 0.013(8)
Cl01 0.115(5) 0.047(3) 0.092(4) -0.029(2) 0.015(3) 0.027(3)
Cl02 0.191(8) 0.075(4) 0.063(4) -0.005(3) 0.039(4) 0.024(4)
Cl03 0.085(6) 0.163(7) 0.167(8) -0.059(6) -0.066(5) 0.066(5)
O11 0.076(10) 0.066(7) 0.043(7) -0.009(5) -0.008(6) 0.046(7)
O12 0.047(8) 0.082(8) 0.035(6) 0.006(5) 0.000(6) 0.025(6)
C11 0.046(12) 0.032(8) 0.048(10) 0.004(7) -0.007(8) 0.016(7)
C12 0.032(11) 0.055(10) 0.072(12) -0.002(9) -0.005(9) 0.005(8)
Cl11 0.073(4) 0.144(5) 0.055(3) 0.018(3) -0.009(3) 0.040(4)
Cl12 0.087(5) 0.068(4) 0.182(8) 0.002(4) -0.028(5) -0.024(3)
Cl13 0.081(5) 0.175(7) 0.101(5) -0.009(4) -0.009(4) 0.089(5)
O21 0.053(8) 0.032(5) 0.064(7) 0.005(5) 0.016(6) 0.020(5)
O22 0.058(9) 0.027(6) 0.111(10) 0.009(6) 0.017(7) 0.027(5)
C21 0.041(11) 0.045(9) 0.062(11) -0.013(7) -0.004(8) 0.032(8)
C22 0.052(13) 0.032(8) 0.082(13) -0.009(8) 0.008(10) 0.022(8)
Cl21 0.079(5) 0.127(5) 0.133(5) 0.029(4) 0.037(4) 0.076(4)
Cl22 0.124(6) 0.102(4) 0.069(3) -0.005(3) 0.022(3) 0.059(4)
Cl23 0.077(5) 0.061(3) 0.150(6) 0.008(3) 0.047(4) 0.004(3)
O31 0.062(9) 0.071(8) 0.041(7) -0.006(5) 0.006(6) 0.044(6)
O32 0.041(9) 0.139(13) 0.045(8) -0.019(8) -0.002(6) 0.025(8)
C31 0.061(14) 0.049(9) 0.031(9) -0.002(7) 0.009(8) 0.018(8)
C32 0.057(14) 0.085(14) 0.071(13) 0.011(10) 0.023(11) 0.033(11)
Cl31 0.074(5) 0.137(6) 0.085(4) 0.042(4) 0.010(3) 0.004(4)
Cl32 0.046(5) 0.387(17) 0.103(6) 0.036(8) -0.014(4) 0.003(7)
Cl33 0.230(13) 0.164(8) 0.257(13) -0.013(8) 0.122(11) 0.126(9)
O41 0.032(7) 0.054(7) 0.050(7) 0.005(5) 0.003(5) -0.005(5)
O42 0.046(8) 0.044(6) 0.046(7) -0.001(5) 0.007(5) -0.004(5)
C41 0.033(10) 0.036(8) 0.050(10) 0.016(7) -0.007(8) 0.003(7)
C42 0.049(13) 0.065(11) 0.045(10) -0.001(8) 0.006(8) -0.006(9)
Cl41 0.108(7) 0.071(4) 0.229(10) 0.051(5) 0.032(6) -0.004(4)
Cl42 0.078(5) 0.143(6) 0.195(9) -0.035(6) 0.066(6) 0.030(5)
Cl43 0.043(4) 0.343(15) 0.100(6) -0.006(7) -0.008(4) -0.019(7)
O51 0.084(11) 0.035(6) 0.123(11) -0.010(6) 0.031(9) 0.045(6)
O52 0.099(15) 0.055(9) 0.171(18) -0.030(10) -0.006(12) 0.039(9)
C51 0.075(17) 0.050(11) 0.086(14) -0.002(10) 0.029(12) 0.045(11)
C52 0.14(3) 0.073(14) 0.087(16) 0.023(12) 0.044(16) 0.065(15)
Cl51 0.219(13) 0.102(6) 0.47(2) -0.119(10) -0.146(14) 0.117(8)
Cl52 0.224(17) 0.278(16) 0.50(3) 0.171(18) 0.226(19) 0.193(14)
Cl53 0.35(2) 0.39(2) 0.222(14) -0.116(14) -0.140(14) 0.308(19)
O61 0.035(7) 0.018(5) 0.081(8) -0.001(5) 0.020(6) -0.002(4)
O62 0.026(7) 0.029(5) 0.070(7) -0.002(5) 0.014(5) 0.002(4)
C61 0.019(9) 0.026(7) 0.067(11) -0.005(7) 0.000(7) -0.003(6)
C62 0.056(14) 0.038(9) 0.091(14) -0.007(9) 0.028(11) 0.006(8)
Cl61 0.106(6) 0.048(3) 0.171(7) 0.045(3) 0.046(5) 0.007(3)
Cl62 0.054(4) 0.102(4) 0.132(6) -0.035(4) -0.025(4) 0.016(3)
Cl63 0.065(4) 0.090(4) 0.193(8) -0.043(4) 0.072(5) -0.016(3)
O71 0.102(11) 0.032(6) 0.053(7) 0.003(5) 0.005(7) 0.040(6)
O72 0.103(12) 0.039(6) 0.054(8) 0.001(5) 0.007(7) 0.031(7)
C71 0.039(10) 0.022(7) 0.054(10) 0.008(6) 0.006(7) 0.013(6)
C72 0.078(16) 0.036(9) 0.070(12) -0.001(8) 0.002(10) 0.024(9)
Cl71 0.100(7) 0.132(6) 0.215(10) -0.003(6) -0.071(6) 0.061(5)
Cl72 0.199(8) 0.032(2) 0.111(5) 0.001(3) -0.041(5) 0.045(3)
Cl73 0.253(12) 0.105(5) 0.087(5) 0.045(4) 0.064(6) 0.091(6)
O81 0.070(11) 0.066(8) 0.093(10) -0.026(7) -0.041(8) 0.045(7)
O82 0.056(10) 0.065(8) 0.068(8) 0.015(6) -0.011(7) 0.027(7)
C81 0.056(16) 0.079(14) 0.089(15) -0.018(11) -0.028(11) 0.053(12)
C82 0.17(3) 0.14(2) 0.12(2) -0.071(17) -0.11(2) 0.12(2)
Cl81 0.197(12) 0.258(12) 0.123(7) -0.007(7) -0.071(7) 0.150(10)
Cl82 0.283(17) 0.267(13) 0.198(11) -0.073(10) -0.077(10) 0.240(13)
Cl83 0.048(8) 0.210(16) 0.195(15) -0.017(12) 0.002(8) 0.061(9)
Cl84 0.19(3) 0.118(16) 0.25(3) 0.072(18) -0.06(2) 0.068(17)
O91 0.073(10) 0.035(6) 0.060(7) 0.020(5) 0.016(6) 0.028(6)
O92 0.17(2) 0.077(11) 0.160(18) 0.006(11) 0.018(15) 0.068(13)
C91 0.10(2) 0.11(2) 0.085(18) -0.009(15) -0.023(15) 0.033(17)
C92 0.27(4) 0.071(14) 0.040(12) 0.014(10) 0.030(17) 0.09(2)
Cl91 1.43(10) 0.84(5) 0.211(16) 0.13(2) 0.22(3) 1.05(7)
Cl92 0.30(2) 0.096(8) 0.71(4) 0.115(15) -0.12(3) 0.025(10)
Cl93 0.83(6) 0.256(17) 0.175(13) 0.003(12) -0.28(2) 0.10(2)
O1 0.027(6) 0.018(4) 0.039(5) -0.003(4) 0.008(4) 0.011(4)
O2 0.030(6) 0.012(4) 0.038(5) -0.002(3) 0.005(4) 0.003(4)
O3 0.022(6) 0.023(4) 0.036(5) 0.000(4) 0.002(4) 0.016(4)
O4 0.032(6) 0.014(4) 0.031(5) -0.005(3) -0.002(4) 0.007(4)
O1W 0.056(8) 0.049(6) 0.046(7) 0.001(5) 0.013(6) 0.014(6)
O2W 0.055(8) 0.016(5) 0.082(8) 0.007(5) 0.020(6) 0.014(5)
O3W 0.042(8) 0.056(7) 0.055(7) -0.017(5) -0.013(6) -0.008(6)
O4W 0.079(11) 0.081(9) 0.087(10) -0.050(7) -0.022(8) 0.050(8)
O5W 0.033(8) 0.066(8) 0.112(11) 0.022(7) 0.015(7) 0.021(6)
O6W 0.058(9) 0.072(8) 0.051(7) -0.006(6) 0.005(6) 0.008(7)
O7W 0.131(18) 0.079(10) 0.115(14) -0.008(9) -0.012(12) 0.034(10)
O8W 0.46(6) 0.25(3) 0.17(2) -0.14(2) -0.16(3) 0.26(4)
N1 0.090(15) 0.048(8) 0.067(10) -0.005(7) -0.008(9) 0.028(9)
C1 0.07(2) 0.10(2) 0.22(4) 0.05(2) -0.02(2) 0.006(16)
N2 0.079(13) 0.047(8) 0.074(11) -0.029(8) -0.005(9) 0.001(8)
C2 0.11(2) 0.048(12) 0.13(2) -0.004(13) -0.031(17) -0.027(13)

loop_
_atom_type_symbol
_atom_type_description
_atom_type_scat_dispersion_real
_atom_type_scat_dispersion_imag
_atom_type_scat_source
Gd Gd -0.1653 3.9035 'International Tables Vol C Tables 4.2.6.8 and 6.1.1.4'
C C 0.0033 0.0016 'International Tables Vol C Tables 4.2.6.8 and 6.1.1.4'
O O 0.0106 0.0060 'International Tables Vol C Tables 4.2.6.8 and 6.1.1.4'
Cl Cl 0.1484 0.1585 'International Tables Vol C Tables 4.2.6.8 and 6.1.1.4'
N N 0.0061 0.0033 'International Tables Vol C Tables 4.2.6.8 and 6.1.1.4'
H H 0.0000 0.0000 'International Tables Vol C Tables 4.2.6.8 and 6.1.1.4'

loop_
_geom_angle_atom_site_label_1
_geom_angle_atom_site_label_2
_geom_angle_atom_site_label_3
_geom_angle
_geom_angle_site_symmetry_1
_geom_angle_site_symmetry_3
_geom_angle_publ_flag
O71 Gd1 O4 76.6(3) . . ?
O71 Gd1 O2 135.0(3) . . ?
O4 Gd1 O2 71.7(3) . . ?
O71 Gd1 O01 137.7(4) . . ?
O4 Gd1 O01 143.8(3) . . ?
O2 Gd1 O01 83.0(3) . . ?
O71 Gd1 O1 127.3(4) . . ?
O4 Gd1 O1 70.6(3) . . ?
O2 Gd1 O1 69.7(3) . . ?
O01 Gd1 O1 76.7(3) . . ?
O71 Gd1 O12 73.3(4) . . ?
O4 Gd1 O12 99.6(4) . . ?
O2 Gd1 O12 142.4(3) . . ?
O01 Gd1 O12 84.8(4) . . ?
O1 Gd1 O12 73.0(4) . . ?
O71 Gd1 O41 77.6(5) . . ?
O4 Gd1 O41 94.2(3) . . ?
O2 Gd1 O41 73.8(3) . . ?
O01 Gd1 O41 103.3(4) . . ?
O1 Gd1 O41 143.3(4) . . ?
O12 Gd1 O41 143.7(4) . . ?
O71 Gd1 O1W 71.2(4) . . ?
O4 Gd1 O1W 147.3(3) . . ?
O2 Gd1 O1W 129.7(4) . . ?
O01 Gd1 O1W 68.8(3) . . ?
O1 Gd1 O1W 135.7(3) . . ?
O12 Gd1 O1W 77.0(4) . . ?
O41 Gd1 O1W 73.4(4) . . ?
O71 Gd1 Gd4 95.0(3) . . ?
O4 Gd1 Gd4 36.9(2) . . ?
O2 Gd1 Gd4 78.1(2) . . ?
O01 Gd1 Gd4 113.7(2) . . ?
O1 Gd1 Gd4 37.20(18) . . ?
O12 Gd1 Gd4 74.6(3) . . ?
O41 Gd1 Gd4 129.7(3) . . ?
O1W Gd1 Gd4 151.1(3) . . ?
O71 Gd1 Gd2 100.3(3) . . ?
O4 Gd1 Gd2 36.4(2) . . ?
O2 Gd1 Gd2 38.11(19) . . ?
O01 Gd1 Gd2 120.6(3) . . ?
O1 Gd1 Gd2 76.0(2) . . ?
O12 Gd1 Gd2 133.3(3) . . ?
O41 Gd1 Gd2 72.7(3) . . ?
O1W Gd1 Gd2 146.1(3) . . ?
Gd4 Gd1 Gd2 59.64(2) . . ?
O71 Gd1 Gd3 153.6(3) . . ?
O4 Gd1 Gd3 77.47(19) . . ?
O2 Gd1 Gd3 36.6(2) . . ?
O01 Gd1 Gd3 66.9(2) . . ?
O1 Gd1 Gd3 35.9(2) . . ?
O12 Gd1 Gd3 106.3(3) . . ?
O41 Gd1 Gd3 109.4(3) . . ?
O1W Gd1 Gd3 135.0(2) . . ?
Gd4 Gd1 Gd3 60.544(19) . . ?
Gd2 Gd1 Gd3 60.063(19) . . ?
O81 Gd2 O42 96.1(5) . . ?
O81 Gd2 O3 92.5(4) . . ?
O42 Gd2 O3 142.9(3) . . ?
O81 Gd2 O4 146.2(3) . . ?
O42 Gd2 O4 82.2(4) . . ?
O3 Gd2 O4 71.1(3) . . ?
O81 Gd2 O4W 142.4(4) . . ?
O42 Gd2 O4W 91.5(5) . . ?
O3 Gd2 O4W 103.3(4) . . ?
O4 Gd2 O4W 71.3(4) . . ?
O81 Gd2 O6W 77.7(5) . . ?
O42 Gd2 O6W 142.1(4) . . ?
O3 Gd2 O6W 75.0(3) . . ?
O4 Gd2 O6W 123.1(4) . . ?
O4W Gd2 O6W 73.9(5) . . ?
O81 Gd2 O2 76.2(4) . . ?
O42 Gd2 O2 76.1(3) . . ?
O3 Gd2 O2 71.2(3) . . ?
O4 Gd2 O2 70.7(3) . . ?
O4W Gd2 O2 141.2(4) . . ?
O6W Gd2 O2 135.7(3) . . ?
O81 Gd2 O3W 76.8(5) . . ?
O42 Gd2 O3W 68.8(4) . . ?
O3 Gd2 O3W 148.1(4) . . ?
O4 Gd2 O3W 131.8(4) . . ?
O4W Gd2 O3W 71.8(5) . . ?
O6W Gd2 O3W 73.4(4) . . ?
O2 Gd2 O3W 132.5(4) . . ?
O81 Gd2 Gd4 128.8(4) . . ?
O42 Gd2 Gd4 119.2(3) . . ?
O3 Gd2 Gd4 37.0(2) . . ?
O4 Gd2 Gd4 37.3(2) . . ?
O4W Gd2 Gd4 76.6(3) . . ?
O6W Gd2 Gd4 91.7(3) . . ?
O2 Gd2 Gd4 78.0(2) . . ?
O3W Gd2 Gd4 147.7(3) . . ?
O81 Gd2 Gd1 112.6(3) . . ?
O42 Gd2 Gd1 66.2(3) . . ?
O3 Gd2 Gd1 77.2(2) . . ?
O4 Gd2 Gd1 36.3(2) . . ?
O4W Gd2 Gd1 104.2(3) . . ?
O6W Gd2 Gd1 150.7(3) . . ?
O2 Gd2 Gd1 37.1(2) . . ?
O3W Gd2 Gd1 134.7(3) . . ?
Gd4 Gd2 Gd1 60.13(2) . . ?
O81 Gd2 Gd3 71.9(3) . . ?
O42 Gd2 Gd3 113.4(3) . . ?
O3 Gd2 Gd3 37.05(19) . . ?
O4 Gd2 Gd3 77.85(17) . . ?
O4W Gd2 Gd3 137.1(4) . . ?
O6W Gd2 Gd3 100.3(3) . . ?
O2 Gd2 Gd3 37.32(19) . . ?
O3W Gd2 Gd3 148.7(3) . . ?
Gd4 Gd2 Gd3 60.88(2) . . ?
Gd1 Gd2 Gd3 60.58(2) . . ?
O1 Gd3 O91 116.4(4) . . ?
O1 Gd3 O82 141.4(3) . . ?
O91 Gd3 O82 71.1(4) . . ?
O1 Gd3 O2 69.2(3) . . ?
O91 Gd3 O2 133.5(3) . . ?
O82 Gd3 O2 79.1(4) . . ?
O1 Gd3 O3 68.8(3) . . ?
O91 Gd3 O3 70.0(3) . . ?
O82 Gd3 O3 80.4(4) . . ?
O2 Gd3 O3 70.4(3) . . ?
O1 Gd3 O21 116.0(3) . . ?
O91 Gd3 O21 127.6(4) . . ?
O82 Gd3 O21 68.5(4) . . ?
O2 Gd3 O21 67.9(3) . . ?
O3 Gd3 O21 131.6(3) . . ?
O1 Gd3 O2W 136.1(3) . . ?
O91 Gd3 O2W 70.5(3) . . ?
O82 Gd3 O2W 82.5(4) . . ?
O2 Gd3 O2W 140.1(3) . . ?
O3 Gd3 O2W 140.1(3) . . ?
O21 Gd3 O2W 72.4(3) . . ?
O1 Gd3 O02 71.1(3) . . ?
O91 Gd3 O02 131.4(4) . . ?
O82 Gd3 O02 134.8(4) . . ?
O2 Gd3 O02 94.9(3) . . ?
O3 Gd3 O02 139.9(3) . . ?
O21 Gd3 O02 67.8(4) . . ?
O2W Gd3 O02 73.9(4) . . ?
O1 Gd3 O62 71.2(3) . . ?
O91 Gd3 O62 67.6(4) . . ?
O82 Gd3 O62 137.0(4) . . ?
O2 Gd3 O62 140.4(3) . . ?
O3 Gd3 O62 96.2(3) . . ?
O21 Gd3 O62 131.8(3) . . ?
O2W Gd3 O62 73.0(4) . . ?
O02 Gd3 O62 71.1(4) . . ?
O1 Gd3 Gd2 75.44(19) . . ?
O91 Gd3 Gd2 96.5(3) . . ?
O82 Gd3 Gd2 66.0(3) . . ?
O2 Gd3 Gd2 37.8(2) . . ?
O3 Gd3 Gd2 35.9(2) . . ?
O21 Gd3 Gd2 96.3(2) . . ?
O2W Gd3 Gd2 148.5(3) . . ?
O02 Gd3 Gd2 130.0(2) . . ?
O62 Gd3 Gd2 129.8(2) . . ?
O1 Gd3 Gd1 35.9(2) . . ?
O91 Gd3 Gd1 143.4(2) . . ?
O82 Gd3 Gd1 115.0(3) . . ?
O2 Gd3 Gd1 36.0(2) . . ?
O3 Gd3 Gd1 75.5(2) . . ?
O21 Gd3 Gd1 84.9(2) . . ?
O2W Gd3 Gd1 144.1(3) . . ?
O02 Gd3 Gd1 71.9(2) . . ?
O62 Gd3 Gd1 105.2(3) . . ?
Gd2 Gd3 Gd1 59.353(18) . . ?
O1 Gd3 Gd4 36.0(2) . . ?
O91 Gd3 Gd4 85.4(3) . . ?
O82 Gd3 Gd4 116.3(3) . . ?
O2 Gd3 Gd4 76.6(2) . . ?
O3 Gd3 Gd4 36.0(2) . . ?
O21 Gd3 Gd4 142.7(2) . . ?
O2W Gd3 Gd4 143.1(3) . . ?
O02 Gd3 Gd4 105.4(3) . . ?
O62 Gd3 Gd4 72.1(2) . . ?
Gd2 Gd3 Gd4 58.917(19) . . ?
Gd1 Gd3 Gd4 59.072(18) . . ?
O51 Gd4 O31 76.3(4) . . ?
O51 Gd4 O11 77.9(5) . . ?
O31 Gd4 O11 144.5(4) . . ?
O51 Gd4 O3 123.3(4) . . ?
O31 Gd4 O3 75.6(4) . . ?
O11 Gd4 O3 139.6(4) . . ?
O51 Gd4 O4 78.1(4) . . ?
O31 Gd4 O4 114.3(4) . . ?
O11 Gd4 O4 83.3(4) . . ?
O3 Gd4 O4 70.3(3) . . ?
O51 Gd4 O1 138.9(4) . . ?
O31 Gd4 O1 140.6(3) . . ?
O11 Gd4 O1 73.2(4) . . ?
O3 Gd4 O1 69.3(3) . . ?
O4 Gd4 O1 70.1(3) . . ?
O51 Gd4 O61 140.6(4) . . ?
O31 Gd4 O61 82.2(4) . . ?
O11 Gd4 O61 103.6(4) . . ?
O3 Gd4 O61 81.3(3) . . ?
O4 Gd4 O61 141.2(3) . . ?
O1 Gd4 O61 75.5(3) . . ?
O51 Gd4 O5W 75.0(5) . . ?
O31 Gd4 O5W 80.4(5) . . ?
O11 Gd4 O5W 69.7(5) . . ?
O3 Gd4 O5W 144.1(4) . . ?
O4 Gd4 O5W 145.1(4) . . ?
O1 Gd4 O5W 119.5(4) . . ?
O61 Gd4 O5W 69.1(4) . . ?
O51 Gd4 Gd2 93.6(4) . . ?
O31 Gd4 Gd2 86.2(3) . . ?
O11 Gd4 Gd2 119.4(3) . . ?
O3 Gd4 Gd2 36.6(2) . . ?
O4 Gd4 Gd2 37.0(2) . . ?
O1 Gd4 Gd2 76.4(2) . . ?
O61 Gd4 Gd2 117.6(3) . . ?
O5W Gd4 Gd2 164.1(3) . . ?
O51 Gd4 Gd1 103.5(3) . . ?
O31 Gd4 Gd1 146.4(3) . . ?
O11 Gd4 Gd1 63.9(3) . . ?
O3 Gd4 Gd1 77.0(2) . . ?
O4 Gd4 Gd1 36.46(18) . . ?
O1 Gd4 Gd1 37.05(19) . . ?
O61 Gd4 Gd1 112.5(2) . . ?
O5W Gd4 Gd1 132.6(3) . . ?
Gd2 Gd4 Gd1 60.23(2) . . ?
O51 Gd4 Gd3 153.3(4) . . ?
O31 Gd4 Gd3 105.0(3) . . ?
O11 Gd4 Gd3 109.0(3) . . ?
O3 Gd4 Gd3 36.71(19) . . ?
O4 Gd4 Gd3 77.12(19) . . ?
O1 Gd4 Gd3 35.9(2) . . ?
O61 Gd4 Gd3 64.4(3) . . ?
O5W Gd4 Gd3 131.7(3) . . ?
Gd2 Gd4 Gd3 60.20(2) . . ?
Gd1 Gd4 Gd3 60.384(19) . . ?
C01 O01 Gd1 136.9(9) . . ?
C01 O02 Gd3 126.0(8) . . ?
O02 C01 O01 128.7(12) . . ?
O02 C01 C02 115.2(12) . . ?
O01 C01 C02 116.0(14) . . ?
C01 C02 Cl03 105.9(13) . . ?
C01 C02 Cl01 112.0(13) . . ?
Cl03 C02 Cl01 109.0(10) . . ?
C01 C02 Cl02 111.3(12) . . ?
Cl03 C02 Cl02 111.9(12) . . ?
Cl01 C02 Cl02 106.7(10) . . ?
C11 O11 Gd4 141.6(11) . . ?
C11 O12 Gd1 123.5(10) . . ?
O11 C11 O12 128.0(16) . . ?
O11 C11 C12 117.2(17) . . ?
O12 C11 C12 114.8(15) . . ?
C11 C12 Cl11 112.7(13) . . ?
C11 C12 Cl13 111.4(12) . . ?
Cl11 C12 Cl13 107.9(11) . . ?
C11 C12 Cl12 106.0(12) . . ?
Cl11 C12 Cl12 109.6(10) . . ?
Cl13 C12 Cl12 109.2(10) . . ?
C21 O21 Gd3 142.2(10) . . ?
O22 C21 O21 125.7(16) . . ?
O22 C21 C22 117.4(13) . . ?
O21 C21 C22 116.8(14) . . ?
C21 C22 Cl22 105.7(13) . . ?
C21 C22 Cl23 111.1(10) . . ?
Cl22 C22 Cl23 109.4(10) . . ?
C21 C22 Cl21 111.8(12) . . ?
Cl22 C22 Cl21 108.6(9) . . ?
Cl23 C22 Cl21 110.1(11) . . ?
C31 O31 Gd4 164.6(12) . . ?
O32 C31 O31 128.5(17) . . ?
O32 C31 C32 115.6(15) . . ?
O31 C31 C32 115.8(18) . . ?
C31 C32 Cl32 115.4(14) . . ?
C31 C32 Cl31 110.9(14) . . ?
Cl32 C32 Cl31 108.6(12) . . ?
C31 C32 Cl33 105.7(13) . . ?
Cl32 C32 Cl33 110.8(14) . . ?
Cl31 C32 Cl33 105.0(11) . . ?
C41 O41 Gd1 127.1(11) . . ?
C41 O42 Gd2 139.2(9) . . ?
O41 C41 O42 127.1(16) . . ?
O41 C41 C42 114.9(15) . . ?
O42 C41 C42 117.8(14) . . ?
C41 C42 Cl43 113.1(12) . . ?
C41 C42 Cl42 112.1(12) . . ?
Cl43 C42 Cl42 111.7(14) . . ?
C41 C42 Cl41 109.4(15) . . ?
Cl43 C42 Cl41 104.1(10) . . ?
Cl42 C42 Cl41 105.7(10) . . ?
C51 O51 Gd4 161.6(15) . . ?
O51 C51 O52 129(2) . . ?
O51 C51 C52 114(2) . . ?
O52 C51 C52 117.2(17) . . ?
C51 C52 Cl51 117(2) . . ?
C51 C52 Cl52 109.6(15) . . ?
Cl51 C52 Cl52 108.6(15) . . ?
C51 C52 Cl53 109.9(15) . . ?
Cl51 C52 Cl53 111.8(14) . . ?
Cl52 C52 Cl53 98(2) . . ?
C61 O61 Gd4 140.8(10) . . ?
C61 O62 Gd3 123.4(9) . . ?
O61 C61 O62 127.7(13) . . ?
O61 C61 C62 115.7(15) . . ?
O62 C61 C62 116.6(13) . . ?
C61 C62 Cl63 113.4(11) . . ?
C61 C62 Cl62 108.2(12) . . ?
Cl63 C62 Cl62 110.0(13) . . ?
C61 C62 Cl61 107.2(14) . . ?
Cl63 C62 Cl61 110.8(11) . . ?
Cl62 C62 Cl61 106.9(9) . . ?
C71 O71 Gd1 145.8(10) . . ?
O71 C71 O72 126.7(13) . . ?
O71 C71 C72 115.1(13) . . ?
O72 C71 C72 118.2(11) . . ?
C71 C72 Cl71 107.9(11) . . ?
C71 C72 Cl72 113.0(11) . . ?
Cl71 C72 Cl72 111.0(10) . . ?
C71 C72 Cl73 109.4(11) . . ?
Cl71 C72 Cl73 106.3(10) . . ?
Cl72 C72 Cl73 109.1(9) . . ?
C81 O81 Gd2 133.1(13) . . ?
C81 O82 Gd3 136.1(12) . . ?
O81 C81 O82 126.7(18) . . ?
O81 C81 C82 116(2) . . ?
O82 C81 C82 117(2) . . ?
C81 C82 Cl81 112.8(19) . . ?
C81 C82 Cl82 112.9(15) . . ?
Cl81 C82 Cl82 127.5(15) . . ?
C81 C82 Cl83 103.1(19) . . ?
Cl81 C82 Cl83 100.0(17) . . ?
Cl82 C82 Cl83 93.5(19) . . ?
C81 C82 Cl84 96(2) . . ?
Cl81 C82 Cl84 75.0(17) . . ?
Cl82 C82 Cl84 75.6(16) . . ?
Cl83 C82 Cl84 160.2(16) . . ?
C82 Cl81 Cl84 63.9(16) . . ?
C82 Cl82 Cl84 62.0(16) . . ?
C82 Cl84 Cl81 41.0(7) . . ?
C82 Cl84 Cl82 42.4(9) . . ?
Cl81 Cl84 Cl82 76.2(10) . . ?
C91 O91 Gd3 137.1(13) . . ?
O91 C91 O92 129.3(19) . . ?
O91 C91 C92 118.0(17) . . ?
O92 C91 C92 109.5(16) . . ?
C91 C92 Cl91 113.9(13) . . ?
C91 C92 Cl92 105.9(15) . . ?
Cl91 C92 Cl92 115.2(19) . . ?
C91 C92 Cl93 113.0(17) . . ?
Cl91 C92 Cl93 109.0(15) . . ?
Cl92 C92 Cl93 99.0(12) . . ?
Gd3 O1 Gd1 108.1(4) . . ?
Gd3 O1 Gd4 108.1(3) . . ?
Gd1 O1 Gd4 105.8(3) . . ?
Gd1 O2 Gd3 107.4(4) . . ?
Gd1 O2 Gd2 104.8(3) . . ?
Gd3 O2 Gd2 104.9(3) . . ?
Gd2 O3 Gd4 106.4(3) . . ?
Gd2 O3 Gd3 107.1(3) . . ?
Gd4 O3 Gd3 107.3(3) . . ?
Gd1 O4 Gd2 107.4(4) . . ?
Gd1 O4 Gd4 106.7(3) . . ?
Gd2 O4 Gd4 105.7(3) . . ?
C1 N1 H1A 109.5 . . ?
C1 N1 H1B 109.5 . . ?
H1A N1 H1B 109.5 . . ?
C1 N1 H1C 109.5 . . ?
H1A N1 H1C 109.5 . . ?
H1B N1 H1C 109.5 . . ?
N1 C1 H1D 109.5 . . ?
N1 C1 H1E 109.5 . . ?
H1D C1 H1E 109.5 . . ?
N1 C1 H1F 109.5 . . ?
H1D C1 H1F 109.5 . . ?
H1E C1 H1F 109.5 . . ?
C2 N2 H2A 109.5 . . ?
C2 N2 H2B 109.5 . . ?
H2A N2 H2B 109.5 . . ?
C2 N2 H2C 109.5 . . ?
H2A N2 H2C 109.5 . . ?
H2B N2 H2C 109.5 . . ?
N2 C2 H2D 109.5 . . ?
N2 C2 H2E 109.5 . . ?
H2D C2 H2E 109.5 . . ?
N2 C2 H2F 109.5 . . ?
H2D C2 H2F 109.5 . . ?
H2E C2 H2F 109.5 . . ?

loop_
_geom_bond_atom_site_label_1
_geom_bond_atom_site_label_2
_geom_bond_distance
_geom_bond_site_symmetry_2
_geom_bond_publ_flag
Gd1 O71 2.347(9) . ?
Gd1 O4 2.371(8) . ?
Gd1 O2 2.388(9) . ?
Gd1 O01 2.389(8) . ?
Gd1 O1 2.393(8) . ?
Gd1 O12 2.407(12) . ?
Gd1 O41 2.448(11) . ?
Gd1 O1W 2.469(10) . ?
Gd1 Gd4 3.8220(11) . ?
Gd1 Gd2 3.8256(11) . ?
Gd1 Gd3 3.8734(10) . ?
Gd2 O81 2.329(13) . ?
Gd2 O42 2.349(11) . ?
Gd2 O3 2.362(9) . ?
Gd2 O4 2.376(9) . ?
Gd2 O4W 2.417(11) . ?
Gd2 O6W 2.425(12) . ?
Gd2 O2 2.442(8) . ?
Gd2 O3W 2.448(10) . ?
Gd2 Gd4 3.8031(11) . ?
Gd2 Gd3 3.8534(10) . ?
Gd3 O1 2.392(9) . ?
Gd3 O91 2.397(11) . ?
Gd3 O82 2.416(13) . ?
Gd3 O2 2.418(8) . ?
Gd3 O3 2.429(8) . ?
Gd3 O21 2.434(11) . ?
Gd3 O2W 2.497(9) . ?
Gd3 O02 2.503(10) . ?
Gd3 O62 2.514(10) . ?
Gd3 Gd4 3.8796(10) . ?
Gd4 O51 2.323(9) . ?
Gd4 O31 2.333(10) . ?
Gd4 O11 2.360(11) . ?
Gd4 O3 2.387(9) . ?
Gd4 O4 2.394(9) . ?
Gd4 O1 2.401(8) . ?
Gd4 O61 2.409(9) . ?
Gd4 O5W 2.495(13) . ?
O01 C01 1.255(16) . ?
O02 C01 1.257(18) . ?
C01 C02 1.54(2) . ?
C02 Cl03 1.73(2) . ?
C02 Cl01 1.746(17) . ?
C02 Cl02 1.76(2) . ?
O11 C11 1.224(19) . ?
O12 C11 1.26(2) . ?
C11 C12 1.54(2) . ?
C12 Cl11 1.745(19) . ?
C12 Cl13 1.75(2) . ?
C12 Cl12 1.761(17) . ?
O21 C21 1.254(18) . ?
O22 C21 1.247(18) . ?
C21 C22 1.55(2) . ?
C22 Cl22 1.753(19) . ?
C22 Cl23 1.753(15) . ?
C22 Cl21 1.756(19) . ?
O31 C31 1.241(18) . ?
O32 C31 1.20(2) . ?
C31 C32 1.55(3) . ?
C32 Cl32 1.69(2) . ?
C32 Cl31 1.75(2) . ?
C32 Cl33 1.78(2) . ?
O41 C41 1.231(18) . ?
O42 C41 1.244(19) . ?
C41 C42 1.51(2) . ?
C42 Cl43 1.734(19) . ?
C42 Cl42 1.74(2) . ?
C42 Cl41 1.76(2) . ?
O51 C51 1.22(2) . ?
O52 C51 1.26(3) . ?
C51 C52 1.55(3) . ?
C52 Cl51 1.65(2) . ?
C52 Cl52 1.67(3) . ?
C52 Cl53 1.71(3) . ?
O61 C61 1.218(17) . ?
O62 C61 1.238(18) . ?
C61 C62 1.57(2) . ?
C62 Cl63 1.722(19) . ?
C62 Cl62 1.75(2) . ?
C62 Cl61 1.80(2) . ?
O71 C71 1.211(14) . ?
O72 C71 1.258(16) . ?
C71 C72 1.554(19) . ?
C72 Cl71 1.713(19) . ?
C72 Cl72 1.718(14) . ?
C72 Cl73 1.742(17) . ?
O81 C81 1.21(2) . ?
O82 C81 1.25(2) . ?
C81 C82 1.57(3) . ?
C82 Cl81 1.59(2) . ?
C82 Cl82 1.66(2) . ?
C82 Cl83 1.95(4) . ?
C82 Cl84 2.18(5) . ?
Cl81 Cl84 2.34(3) . ?
Cl82 Cl84 2.39(4) . ?
O91 C91 1.192(18) . ?
O92 C91 1.276(19) . ?
C91 C92 1.54(2) . ?
C92 Cl91 1.643(19) . ?
C92 Cl92 1.657(18) . ?
C92 Cl93 1.70(2) . ?
N1 C1 1.46(3) . ?
N1 H1A 0.8900 . ?
N1 H1B 0.8900 . ?
N1 H1C 0.8900 . ?
C1 H1D 0.9600 . ?
C1 H1E 0.9600 . ?
C1 H1F 0.9600 . ?
N2 C2 1.48(2) . ?
N2 H2A 0.8900 . ?
N2 H2B 0.8900 . ?
N2 H2C 0.8900 . ?
C2 H2D 0.9600 . ?
C2 H2E 0.9600 . ?
C2 H2F 0.9600 . ?
